data_2018408
loop_
_publ_author_name
'Fan, Chunhua'
'Yue, Yanfeng'
'Lu, Zhengliang'

_publ_section_title
;
 A novel three-dimensional Cd^II^ coordination polymer:
 poly[[aquabis(2,2'-bipyridine)(\m~5~-pyrazol-1-ide-3,5-dicarboxylato)(\m~4~-pyrazol-1-ide-3,5-dicarboxylato)(\m~3~-pyrazole-3,5-dicarboxylato)tetracadmium(II)]
 dihydrate]
;
_journal_coeditor_code DT3011
_journal_issue 3
_journal_name_full 'Acta Crystallographica Section C'
_journal_page_first m76
_journal_page_last m79
_journal_paper_doi 10.1107/S0108270112005525
_journal_volume 68
_journal_year 2012
_chemical_formula_iupac '[Cd4 (C5 H2 N2 O4) (C5 H N2 O4)2 (C10 H8 N2)2 (H2 O)], 2H2 O'
_chemical_formula_moiety 'C35 H22 Cd4 N10 O13, 2(H2 O)'
_chemical_formula_sum 'C35 H26 Cd4 N10 O15'
_chemical_formula_weight 1276.26
_chemical_name_systematic
;
poly[[aquabis(2,2'-bipyridine)(\m~5~-pyrazol-1-ide-3,5-dicarboxylato)(\m~4~-
pyrazol-1-ide-3,5-dicarboxylato)(\m~3~-pyrazole-3,5-
dicarboxylato)tetracadmium(II)] dihydrate]
;
_space_group_IT_number 14
_symmetry_cell_setting monoclinic
_symmetry_space_group_name_Hall '-P 2yn'
_symmetry_space_group_name_H-M 'P 1 21/n 1'
_atom_sites_solution_hydrogens geom
_atom_sites_solution_primary direct
_atom_sites_solution_secondary difmap
_audit_creation_method SHELXL-97
_cell_angle_alpha 90.00
_cell_angle_beta 109.21(3)
_cell_angle_gamma 90.00
_cell_formula_units_Z 4
_cell_length_a 15.574(3)
_cell_length_b 16.197(3)
_cell_length_c 16.928(3)
_cell_measurement_reflns_used 49694
_cell_measurement_temperature 293(2)
_cell_measurement_theta_max 27.48
_cell_measurement_theta_min 1.26
_cell_volume 4032.4(15)
_computing_cell_refinement 'SAINT (Bruker, 2004)'
_computing_data_collection 'APEX2 (Bruker, 2004)'
_computing_data_reduction 'SAINT (Bruker, 2000)'
_computing_molecular_graphics 'XP IN SHELXTL (Sheldrick, 2008)'
_computing_publication_material 'SHELXL97 (Sheldrick, 2008)'
_computing_structure_refinement 'SHELXL97 (Sheldrick, 2008)'
_computing_structure_solution 'SHELXS97 (Sheldrick, 2008)'
_diffrn_ambient_temperature 293(2)
_diffrn_measured_fraction_theta_full 0.996
_diffrn_measured_fraction_theta_max 0.996
_diffrn_measurement_device_type 'Bruker APEXII CCD area-detector'
_diffrn_measurement_method '\f and \w scans'
_diffrn_radiation_monochromator graphite
_diffrn_radiation_source 'fine-focus sealed tube'
_diffrn_radiation_type MoK\a
_diffrn_radiation_wavelength 0.71073
_diffrn_reflns_av_R_equivalents 0.0327
_diffrn_reflns_av_sigmaI/netI 0.0254
_diffrn_reflns_limit_h_max 20
_diffrn_reflns_limit_h_min 0
_diffrn_reflns_limit_k_max 21
_diffrn_reflns_limit_k_min 0
_diffrn_reflns_limit_l_max 20
_diffrn_reflns_limit_l_min -21
_diffrn_reflns_number 38399
_diffrn_reflns_theta_full 27.48
_diffrn_reflns_theta_max 27.48
_diffrn_reflns_theta_min 1.54
_diffrn_standards_decay_% 0
_diffrn_standards_number 0
_exptl_absorpt_coefficient_mu 2.165
_exptl_absorpt_correction_T_max 0.76
_exptl_absorpt_correction_T_min 0.72
_exptl_absorpt_correction_type multi-scan
_exptl_absorpt_process_details '(SADABS; Bruker, 2000)'
_exptl_crystal_colour yellow
_exptl_crystal_density_diffrn 2.102
_exptl_crystal_density_method 'not measured'
_exptl_crystal_description block
_exptl_crystal_F_000 2472
_exptl_crystal_size_max 0.16
_exptl_crystal_size_mid 0.13
_exptl_crystal_size_min 0.13
_refine_diff_density_max 1.986
_refine_diff_density_min -1.243
_refine_ls_extinction_method none
_refine_ls_goodness_of_fit_ref 1.082
_refine_ls_hydrogen_treatment constr
_refine_ls_matrix_type full
_refine_ls_number_parameters 578
_refine_ls_number_reflns 9211
_refine_ls_number_restraints 656
_refine_ls_restrained_S_all 1.193
_refine_ls_R_factor_all 0.0332
_refine_ls_R_factor_gt 0.0296
_refine_ls_shift/su_max 0.002
_refine_ls_shift/su_mean 0.000
_refine_ls_structure_factor_coef Fsqd
_refine_ls_weighting_details 'calc w=1/[\s^2^(Fo^2^)+(0.0759P)^2^+6.8969P] where P=(Fo^2^+2Fc^2^)/3'
_refine_ls_weighting_scheme calc
_refine_ls_wR_factor_gt 0.1070
_refine_ls_wR_factor_ref 0.1125
_reflns_number_gt 8760
_reflns_number_total 9211
_reflns_threshold_expression I>2\s(I)
_cod_data_source_file dt3011.cif
_cod_data_source_block I
_cod_original_cell_volume 4032.3(14)
_cod_original_sg_symbol_Hall -P2yn
_cod_original_sg_symbol_H-M 'P 21/n'
_cod_database_code 2018408
_cod_database_fobs_code 2018408

loop_
_symmetry_equiv_pos_as_xyz
'x, y, z'
'-x+1/2, y+1/2, -z+1/2'
'-x, -y, -z'
'x-1/2, -y-1/2, z-1/2'

loop_
_atom_site_type_symbol
_atom_site_label
_atom_site_fract_x
_atom_site_fract_y
_atom_site_fract_z
_atom_site_U_iso_or_equiv
_atom_site_adp_type
_atom_site_calc_flag
_atom_site_refinement_flags
_atom_site_occupancy
_atom_site_symmetry_multiplicity
Cd Cd1 0.70024(2) 0.676520(18) 0.505581(19) 0.02253(9) Uani d . 1 1
Cd Cd2 0.814615(18) 0.893103(16) 0.274573(16) 0.01671(8) Uani d . 1 1
Cd Cd3 0.725505(19) 1.128017(16) 0.256542(18) 0.01986(9) Uani d . 1 1
Cd Cd4 1.04689(2) 0.746181(17) 0.23133(2) 0.02443(9) Uani d . 1 1
N N1 0.6734(2) 1.0167(2) 0.3063(2) 0.0198(6) Uani d . 1 1
N N2 0.7095(2) 0.9416(2) 0.3294(2) 0.0192(6) Uani d . 1 1
N N3 0.9234(3) 1.1104(2) 0.4372(2) 0.0275(8) Uani d . 1 1
H H3A 0.9321 1.0580 0.4370 0.033 Uiso calc RU 1 1
N N4 0.8604(2) 1.1513(2) 0.3767(2) 0.0252(7) Uani d . 1 1
N N5 0.9052(2) 0.9069(2) 0.1913(2) 0.0199(6) Uani d . 1 1
N N6 0.9643(2) 0.8572(2) 0.1723(2) 0.0210(6) Uani d . 1 1
N N7 0.8107(3) 0.7382(3) 0.6186(3) 0.0374(9) Uani d . 1 1
N N8 0.8290(3) 0.5933(3) 0.5474(2) 0.0311(8) Uani d . 1 1
N N9 1.1690(3) 0.6725(3) 0.3202(3) 0.0438(11) Uani d . 1 1
N N10 1.1351(3) 0.8339(3) 0.3380(3) 0.0384(9) Uani d . 1 1
O O1 0.4898(3) 1.1192(2) 0.3466(3) 0.0381(8) Uani d U 1 1
O O2 0.5762(2) 1.15871(19) 0.2730(2) 0.0308(7) Uani d U 1 1
O O3 0.7583(2) 0.7894(2) 0.4154(2) 0.0359(7) Uani d U 1 1
O O4 0.6296(3) 0.7898(2) 0.4440(2) 0.0352(7) Uani d U 1 1
O O5 0.8185(2) 1.36687(19) 0.3612(2) 0.0347(8) Uani d U 1 1
O O6 0.7483(2) 1.26534(18) 0.27902(19) 0.0268(6) Uani d U 1 1
O O7 1.0683(2) 1.0599(2) 0.5824(2) 0.0364(8) Uani d U 1 1
O O8 1.0682(2) 1.18431(19) 0.6353(2) 0.0289(6) Uani d U 1 1
O O9 0.8074(2) 1.03199(18) 0.2196(2) 0.0260(6) Uani d U 1 1
O O10 0.8393(2) 1.11416(19) 0.1277(2) 0.0283(6) Uani d U 1 1
O O11 1.1039(2) 0.7896(2) 0.1270(2) 0.0311(7) Uani d U 1 1
O O12 1.0987(3) 0.8952(2) 0.0419(2) 0.0337(7) Uani d U 1 1
O O1W 0.6411(2) 1.16531(19) 0.12419(19) 0.0260(6) Uani d DU 1 1
H H1A 0.6180 1.2100 0.1344 0.039 Uiso d RDU 1 1
H H1B 0.6762 1.1849 0.0995 0.039 Uiso d RDU 1 1
C C1 0.6030(3) 1.0268(2) 0.3354(2) 0.0213(7) Uani d U 1 1
C C2 0.5914(3) 0.9565(2) 0.3776(3) 0.0237(7) Uani d U 1 1
H H2A 0.5480 0.9466 0.4033 0.028 Uiso calc RU 1 1
C C3 0.6603(3) 0.9042(2) 0.3723(2) 0.0201(7) Uani d U 1 1
C C4 0.5531(3) 1.1058(2) 0.3179(3) 0.0241(8) Uani d U 1 1
C C5 0.6859(3) 0.8219(2) 0.4123(3) 0.0230(8) Uani d U 1 1
C C6 0.8703(3) 1.2310(2) 0.3999(3) 0.0240(8) Uani d U 1 1
C C7 0.9391(3) 1.2398(3) 0.4764(3) 0.0279(9) Uani d U 1 1
H H7A 0.9590 1.2884 0.5061 0.034 Uiso calc R 1 1
C C8 0.9715(3) 1.1616(3) 0.4986(3) 0.0266(8) Uani d U 1 1
C C9 0.8094(3) 1.2929(3) 0.3443(2) 0.0229(7) Uani d U 1 1
C C10 1.0414(3) 1.1318(3) 0.5769(3) 0.0250(8) Uani d U 1 1
C C11 0.9058(3) 0.9807(2) 0.1535(2) 0.0199(7) Uani d U 1 1
C C12 0.9671(3) 0.9788(3) 0.1091(3) 0.0237(7) Uani d U 1 1
H H12B 0.9807 1.0207 0.0776 0.028 Uiso calc R 1 1
C C13 1.0029(3) 0.8997(3) 0.1233(3) 0.0225(7) Uani d U 1 1
C C14 0.8472(3) 1.0474(2) 0.1663(2) 0.0195(7) Uani d U 1 1
C C15 1.0737(3) 0.8583(3) 0.0959(3) 0.0220(7) Uani d U 1 1
C C16 0.8900(4) 0.6989(4) 0.6507(3) 0.0392(10) Uani d U 1 1
C C17 0.9599(5) 0.7324(5) 0.7163(5) 0.0591(15) Uani d U 1 1
H H17A 1.0153 0.7052 0.7375 0.071 Uiso calc RU 1 1
C C18 0.9458(6) 0.8076(5) 0.7500(5) 0.0690(17) Uani d U 1 1
H H18A 0.9906 0.8300 0.7959 0.083 Uiso calc RU 1 1
C C19 0.8657(6) 0.8476(5) 0.7150(5) 0.0642(16) Uani d U 1 1
H H19A 0.8560 0.8992 0.7348 0.077 Uiso calc RU 1 1
C C20 0.7987(5) 0.8108(4) 0.6495(4) 0.0538(14) Uani d U 1 1
H H20A 0.7434 0.8378 0.6265 0.065 Uiso calc RU 1 1
C C21 0.8992(4) 0.6177(3) 0.6129(3) 0.0345(9) Uani d U 1 1
C C22 0.9771(4) 0.5694(4) 0.6432(4) 0.0472(12) Uani d U 1 1
H H22A 1.0258 0.5874 0.6885 0.057 Uiso calc RU 1 1
C C23 0.9816(4) 0.4953(4) 0.6060(4) 0.0522(13) Uani d U 1 1
H H23A 1.0328 0.4619 0.6265 0.063 Uiso calc RU 1 1
C C24 0.9106(5) 0.4709(4) 0.5388(4) 0.0505(13) Uani d U 1 1
H H24A 0.9127 0.4211 0.5120 0.061 Uiso calc RU 1 1
C C25 0.8355(4) 0.5214(3) 0.5110(3) 0.0427(11) Uani d U 1 1
H H25A 0.7870 0.5046 0.4649 0.051 Uiso calc RU 1 1
C C26 1.2278(4) 0.7132(5) 0.3841(4) 0.0492(12) Uani d U 1 1
C C27 1.3070(5) 0.6744(6) 0.4337(5) 0.0686(17) Uani d U 1 1
H H27A 1.3488 0.7027 0.4774 0.082 Uiso calc RU 1 1
C C28 1.3227(6) 0.5925(6) 0.4169(5) 0.0710(17) Uani d U 1 1
H H28A 1.3749 0.5657 0.4502 0.085 Uiso calc RU 1 1
C C29 1.2631(5) 0.5523(5) 0.3531(5) 0.0665(17) Uani d U 1 1
H H29A 1.2731 0.4977 0.3414 0.080 Uiso calc RU 1 1
C C30 1.1860(5) 0.5941(5) 0.3050(5) 0.0587(15) Uani d U 1 1
H H30A 1.1445 0.5667 0.2604 0.070 Uiso calc RU 1 1
C C31 1.2058(4) 0.7994(4) 0.3978(4) 0.0463(11) Uani d U 1 1
C C32 1.2540(5) 0.8443(5) 0.4676(4) 0.0613(15) Uani d U 1 1
H H32A 1.3022 0.8200 0.5091 0.074 Uiso calc RU 1 1
C C33 1.2304(5) 0.9254(5) 0.4758(4) 0.0643(16) Uani d U 1 1
H H33A 1.2618 0.9558 0.5231 0.077 Uiso calc RU 1 1
C C34 1.1595(5) 0.9606(5) 0.4126(4) 0.0577(15) Uani d U 1 1
H H34A 1.1436 1.0155 0.4157 0.069 Uiso calc RU 1 1
C C35 1.1131(4) 0.9128(4) 0.3455(4) 0.0457(11) Uani d U 1 1
H H35A 1.0645 0.9359 0.3035 0.055 Uiso calc RU 1 1
O O2W 0.4685(4) 0.8415(5) 0.4745(4) 0.0890(18) Uani d DU 1 1
H H2C 0.5156 0.8208 0.4675 0.134 Uiso d RDU 1 1
H H2D 0.4802 0.8542 0.5256 0.134 Uiso d RDU 1 1
O O3W 0.3652(7) 0.9955(8) 0.3855(7) 0.156(3) Uani d DU 1 1
H H3E 0.3998 1.0299 0.3729 0.233 Uiso d RDU 1 1
H H3F 0.3934 0.9522 0.4087 0.233 Uiso d RDU 1 1

loop_
_atom_site_aniso_label
_atom_site_aniso_U_11
_atom_site_aniso_U_22
_atom_site_aniso_U_33
_atom_site_aniso_U_12
_atom_site_aniso_U_13
_atom_site_aniso_U_23
Cd1 0.02292(16) 0.01840(15) 0.02728(16) 0.00061(10) 0.00963(12) 0.00386(10)
Cd2 0.01610(14) 0.01419(14) 0.01820(14) 0.00095(9) 0.00344(10) -0.00106(9)
Cd3 0.02066(15) 0.01355(14) 0.02426(15) 0.00125(9) 0.00589(11) 0.00066(9)
Cd4 0.02177(16) 0.01626(15) 0.03130(17) -0.00147(10) 0.00336(12) 0.00397(10)
N1 0.0197(15) 0.0154(15) 0.0241(15) 0.0023(12) 0.0071(12) 0.0018(12)
N2 0.0207(15) 0.0141(14) 0.0229(15) 0.0016(12) 0.0074(12) 0.0012(12)
N3 0.0277(18) 0.0150(15) 0.0282(18) 0.0044(13) -0.0067(15) 0.0016(13)
N4 0.0252(17) 0.0193(16) 0.0228(16) 0.0040(13) -0.0035(13) 0.0014(13)
N5 0.0204(15) 0.0171(15) 0.0233(16) 0.0031(12) 0.0084(13) 0.0020(12)
N6 0.0218(16) 0.0188(15) 0.0231(16) 0.0040(12) 0.0084(13) 0.0018(12)
N7 0.037(2) 0.033(2) 0.040(2) -0.0039(17) 0.0106(18) -0.0067(17)
N8 0.0303(19) 0.031(2) 0.0285(18) 0.0091(16) 0.0046(15) 0.0035(15)
N9 0.028(2) 0.046(3) 0.052(3) 0.0081(18) 0.0060(19) 0.020(2)
N10 0.027(2) 0.049(3) 0.032(2) -0.0061(18) -0.0001(16) -0.0063(18)
O1 0.0393(19) 0.0290(16) 0.056(2) 0.0128(14) 0.0293(17) 0.0093(15)
O2 0.0334(16) 0.0200(14) 0.0431(18) 0.0089(12) 0.0182(14) 0.0096(13)
O3 0.0353(18) 0.0220(15) 0.052(2) 0.0087(13) 0.0172(15) 0.0015(14)
O4 0.0417(18) 0.0255(16) 0.0452(18) 0.0056(14) 0.0236(15) 0.0123(14)
O5 0.0345(18) 0.0182(15) 0.0384(18) 0.0018(12) -0.0059(14) 0.0003(12)
O6 0.0284(15) 0.0175(13) 0.0256(14) 0.0030(11) -0.0033(12) 0.0013(11)
O7 0.0342(17) 0.0206(15) 0.0402(18) 0.0046(13) -0.0068(14) 0.0038(13)
O8 0.0275(15) 0.0236(15) 0.0264(15) -0.0028(12) -0.0035(12) 0.0026(11)
O9 0.0332(15) 0.0178(13) 0.0332(15) 0.0056(11) 0.0194(13) 0.0029(11)
O10 0.0385(17) 0.0188(14) 0.0296(15) 0.0070(12) 0.0141(13) 0.0062(11)
O11 0.0341(16) 0.0244(15) 0.0401(17) 0.0092(12) 0.0194(14) 0.0045(13)
O12 0.0428(19) 0.0305(17) 0.0376(18) 0.0109(14) 0.0267(15) 0.0082(13)
O1W 0.0303(15) 0.0223(14) 0.0254(14) -0.0001(12) 0.0093(12) 0.0019(11)
C1 0.0223(17) 0.0192(17) 0.0231(17) 0.0034(14) 0.0087(14) 0.0007(14)
C2 0.0257(18) 0.0184(17) 0.0297(18) 0.0021(14) 0.0125(15) 0.0040(14)
C3 0.0220(17) 0.0166(16) 0.0222(17) -0.0004(14) 0.0078(14) 0.0001(13)
C4 0.0244(19) 0.0185(18) 0.0284(19) 0.0028(14) 0.0072(15) -0.0007(14)
C5 0.0277(19) 0.0150(17) 0.0256(18) 0.0012(14) 0.0079(15) -0.0006(13)
C6 0.0246(18) 0.0163(16) 0.0245(17) 0.0028(14) -0.0009(15) 0.0025(14)
C7 0.032(2) 0.0163(17) 0.0259(19) 0.0035(15) -0.0034(16) -0.0012(14)
C8 0.0264(19) 0.0200(18) 0.0243(18) 0.0026(15) -0.0041(15) 0.0007(15)
C9 0.0204(17) 0.0211(18) 0.0219(17) 0.0032(14) 0.0001(14) 0.0050(14)
C10 0.0205(18) 0.0202(18) 0.0262(19) -0.0026(14) -0.0033(15) 0.0040(14)
C11 0.0227(17) 0.0173(16) 0.0202(16) 0.0015(13) 0.0079(13) 0.0011(13)
C12 0.0271(18) 0.0205(18) 0.0265(18) 0.0040(15) 0.0130(15) 0.0025(14)
C13 0.0223(17) 0.0232(18) 0.0223(17) 0.0037(14) 0.0078(14) 0.0014(14)
C14 0.0198(16) 0.0181(16) 0.0201(16) 0.0017(13) 0.0057(13) -0.0013(13)
C15 0.0222(17) 0.0216(18) 0.0242(18) 0.0033(14) 0.0101(14) -0.0028(14)
C16 0.034(2) 0.045(2) 0.038(2) -0.0056(19) 0.0103(18) -0.0043(19)
C17 0.048(3) 0.060(3) 0.058(3) -0.006(3) 0.002(2) -0.012(3)
C18 0.065(3) 0.065(3) 0.062(3) -0.014(3) 0.000(3) -0.023(3)
C19 0.069(4) 0.056(3) 0.061(3) -0.010(3) 0.014(3) -0.027(3)
C20 0.054(3) 0.046(3) 0.058(3) -0.002(2) 0.014(3) -0.020(2)
C21 0.032(2) 0.040(2) 0.031(2) 0.0017(18) 0.0099(17) 0.0051(17)
C22 0.036(2) 0.056(3) 0.042(2) 0.009(2) 0.003(2) 0.005(2)
C23 0.047(3) 0.057(3) 0.047(3) 0.024(2) 0.008(2) 0.007(2)
C24 0.060(3) 0.042(3) 0.047(3) 0.022(2) 0.015(2) 0.002(2)
C25 0.047(3) 0.037(2) 0.037(2) 0.012(2) 0.004(2) -0.0012(19)
C26 0.034(2) 0.069(3) 0.040(2) 0.006(2) 0.0070(19) 0.012(2)
C27 0.050(3) 0.089(4) 0.053(3) 0.017(3) -0.002(3) 0.011(3)
C28 0.057(3) 0.083(4) 0.062(3) 0.023(3) 0.005(3) 0.023(3)
C29 0.056(3) 0.068(3) 0.071(3) 0.023(3) 0.016(3) 0.025(3)
C30 0.048(3) 0.058(3) 0.064(3) 0.014(3) 0.010(3) 0.022(3)
C31 0.030(2) 0.070(3) 0.036(2) -0.003(2) 0.0070(18) 0.004(2)
C32 0.042(3) 0.085(4) 0.043(3) -0.006(3) -0.004(2) -0.002(3)
C33 0.052(3) 0.082(4) 0.048(3) -0.019(3) 0.001(2) -0.015(3)
C34 0.051(3) 0.067(4) 0.050(3) -0.016(3) 0.010(2) -0.017(3)
C35 0.038(2) 0.055(3) 0.040(2) -0.007(2) 0.0064(19) -0.009(2)
O2W 0.062(3) 0.132(5) 0.085(4) 0.016(3) 0.040(3) 0.023(4)
O3W 0.122(5) 0.179(6) 0.161(6) -0.002(5) 0.040(5) 0.031(5)

loop_
_atom_type_symbol
_atom_type_description
_atom_type_scat_dispersion_real
_atom_type_scat_dispersion_imag
_atom_type_scat_source
C C 0.0033 0.0016 'International Tables Vol C Tables 4.2.6.8 and 6.1.1.4'
H H 0.0000 0.0000 'International Tables Vol C Tables 4.2.6.8 and 6.1.1.4'
N N 0.0061 0.0033 'International Tables Vol C Tables 4.2.6.8 and 6.1.1.4'
O O 0.0106 0.0060 'International Tables Vol C Tables 4.2.6.8 and 6.1.1.4'
Cd Cd -0.8075 1.2024 'International Tables Vol C Tables 4.2.6.8 and 6.1.1.4'

loop_
_geom_angle_atom_site_label_1
_geom_angle_atom_site_label_2
_geom_angle_atom_site_label_3
_geom_angle_site_symmetry_1
_geom_angle_site_symmetry_3
_geom_angle
O12 Cd1 O4 4_576 . 106.07(14)
O12 Cd1 N8 4_576 . 103.62(15)
O4 Cd1 N8 . . 150.26(14)
O12 Cd1 N7 4_576 . 113.52(15)
O4 Cd1 N7 . . 98.58(16)
N8 Cd1 N7 . . 70.70(16)
O12 Cd1 O10 4_576 2_645 93.20(12)
O4 Cd1 O10 . 2_645 88.37(13)
N8 Cd1 O10 . 2_645 88.31(13)
N7 Cd1 O10 . 2_645 148.88(14)
O12 Cd1 O3 4_576 . 155.69(13)
O4 Cd1 O3 . . 52.01(11)
N8 Cd1 O3 . . 98.51(13)
N7 Cd1 O3 . . 83.17(14)
O10 Cd1 O3 2_645 . 77.38(11)
N2 Cd2 N5 . . 151.99(12)
N2 Cd2 O8 . 3_776 115.78(12)
N5 Cd2 O8 . 3_776 86.98(12)
N2 Cd2 O6 . 2_645 101.41(12)
N5 Cd2 O6 . 2_645 96.36(12)
O8 Cd2 O6 3_776 2_645 85.17(11)
N2 Cd2 O9 . . 83.50(10)
N5 Cd2 O9 . . 68.68(11)
O8 Cd2 O9 3_776 . 132.87(11)
O6 Cd2 O9 2_645 . 135.34(11)
N2 Cd2 O5 . 2_645 86.82(12)
N5 Cd2 O5 . 2_645 86.86(13)
O8 Cd2 O5 3_776 2_645 136.48(11)
O6 Cd2 O5 2_645 2_645 52.88(10)
O9 Cd2 O5 . 2_645 83.60(11)
N2 Cd2 O7 . 3_776 84.16(12)
N5 Cd2 O7 . 3_776 99.02(13)
O8 Cd2 O7 3_776 3_776 52.59(11)
O6 Cd2 O7 2_645 3_776 133.68(10)
O9 Cd2 O7 . 3_776 90.86(11)
O5 Cd2 O7 2_645 3_776 169.90(11)
O9 Cd3 N1 . . 81.70(12)
O9 Cd3 O6 . . 131.32(12)
N1 Cd3 O6 . . 141.23(12)
O9 Cd3 O1W . . 96.18(12)
N1 Cd3 O1W . . 114.75(12)
O6 Cd3 O1W . . 84.99(11)
O9 Cd3 N4 . . 85.77(12)
N1 Cd3 N4 . . 97.48(12)
O6 Cd3 N4 . . 70.21(11)
O1W Cd3 N4 . . 147.68(12)
O9 Cd3 O2 . . 144.65(12)
N1 Cd3 O2 . . 69.64(11)
O6 Cd3 O2 . . 83.42(11)
O1W Cd3 O2 . . 78.38(11)
N4 Cd3 O2 . . 117.36(13)
N6 Cd4 N9 . . 157.59(16)
N6 Cd4 O11 . . 74.15(12)
N9 Cd4 O11 . . 102.13(15)
N6 Cd4 N10 . . 87.82(15)
N9 Cd4 N10 . . 70.55(19)
O11 Cd4 N10 . . 97.30(15)
N6 Cd4 O2 . 2_645 97.24(13)
N9 Cd4 O2 . 2_645 101.22(15)
O11 Cd4 O2 . 2_645 131.60(12)
N10 Cd4 O2 . 2_645 130.45(14)
N6 Cd4 O1 . 2_645 116.25(14)
N9 Cd4 O1 . 2_645 84.99(18)
O11 Cd4 O1 . 2_645 85.61(12)
N10 Cd4 O1 . 2_645 155.46(16)
O2 Cd4 O1 2_645 2_645 55.07(11)
N6 Cd4 C4 . 2_645 110.24(13)
N9 Cd4 C4 . 2_645 91.90(16)
O11 Cd4 C4 . 2_645 109.97(13)
N10 Cd4 C4 . 2_645 150.34(15)
O2 Cd4 C4 2_645 2_645 27.81(12)
O1 Cd4 C4 2_645 2_645 27.34(12)
N2 N1 C1 . . 108.4(3)
N2 N1 Cd3 . . 131.8(3)
C1 N1 Cd3 . . 118.3(3)
N1 N2 C3 . . 107.7(3)
N1 N2 Cd2 . . 118.9(2)
C3 N2 Cd2 . . 132.3(3)
N4 N3 C8 . . 111.5(3)
N4 N3 H3A . . 124.2
C8 N3 H3A . . 124.2
N3 N4 C6 . . 105.5(3)
N3 N4 Cd3 . . 141.2(3)
C6 N4 Cd3 . . 112.3(3)
N6 N5 C11 . . 107.7(3)
N6 N5 Cd2 . . 134.0(3)
C11 N5 Cd2 . . 118.3(2)
N5 N6 C13 . . 108.6(3)
N5 N6 Cd4 . . 135.5(3)
C13 N6 Cd4 . . 111.9(3)
C20 N7 C16 . . 119.6(5)
C20 N7 Cd1 . . 122.8(4)
C16 N7 Cd1 . . 117.6(4)
C21 N8 C25 . . 118.3(4)
C21 N8 Cd1 . . 118.1(3)
C25 N8 Cd1 . . 123.6(3)
C26 N9 C30 . . 119.8(5)
C26 N9 Cd4 . . 117.8(4)
C30 N9 Cd4 . . 122.2(4)
C35 N10 C31 . . 119.7(5)
C35 N10 Cd4 . . 123.1(4)
C31 N10 Cd4 . . 116.9(4)
C4 O1 Cd4 . 2_655 90.7(3)
C4 O2 Cd4 . 2_655 92.1(3)
C4 O2 Cd3 . . 113.0(3)
Cd4 O2 Cd3 2_655 . 153.67(15)
C5 O3 Cd1 . . 81.0(3)
C5 O4 Cd1 . . 103.4(3)
C9 O5 Cd2 . 2_655 87.5(2)
C9 O6 Cd3 . . 121.3(3)
C9 O6 Cd2 . 2_655 97.1(2)
Cd3 O6 Cd2 . 2_655 141.29(14)
C10 O7 Cd2 . 3_776 84.9(3)
C10 O8 Cd2 . 3_776 97.8(3)
C14 O9 Cd3 . . 121.2(3)
C14 O9 Cd2 . . 118.7(2)
Cd3 O9 Cd2 . . 119.96(12)
C14 O10 Cd1 . 2_655 145.1(3)
C15 O11 Cd4 . . 113.6(3)
C15 O12 Cd1 . 4_675 112.0(3)
Cd3 O1W H1A . . 99.9
Cd3 O1W H1B . . 109.1
H1A O1W H1B . . 99.5
N1 C1 C2 . . 110.3(3)
N1 C1 C4 . . 117.9(4)
C2 C1 C4 . . 131.8(4)
C1 C2 C3 . . 103.5(3)
C1 C2 H2A . . 128.3
C3 C2 H2A . . 128.3
N2 C3 C2 . . 110.1(3)
N2 C3 C5 . . 121.9(4)
C2 C3 C5 . . 127.8(4)
O1 C4 O2 . . 121.8(4)
O1 C4 C1 . . 120.2(4)
O2 C4 C1 . . 118.1(4)
O1 C4 Cd4 . 2_655 62.0(2)
O2 C4 Cd4 . 2_655 60.1(2)
C1 C4 Cd4 . 2_655 174.0(3)
O3 C5 O4 . . 123.5(4)
O3 C5 C3 . . 120.6(4)
O4 C5 C3 . . 115.8(4)
N4 C6 C7 . . 110.5(3)
N4 C6 C9 . . 118.4(4)
C7 C6 C9 . . 131.0(4)
C8 C7 C6 . . 105.2(4)
C8 C7 H7A . . 127.4
C6 C7 H7A . . 127.4
N3 C8 C7 . . 107.3(4)
N3 C8 C10 . . 123.0(4)
C7 C8 C10 . . 129.6(4)
O5 C9 O6 . . 122.5(4)
O5 C9 C6 . . 120.7(4)
O6 C9 C6 . . 116.7(4)
O7 C10 O8 . . 124.0(4)
O7 C10 C8 . . 120.3(4)
O8 C10 C8 . . 115.7(4)
N5 C11 C12 . . 110.3(3)
N5 C11 C14 . . 118.3(3)
C12 C11 C14 . . 131.4(4)
C13 C12 C11 . . 103.6(4)
C13 C12 H12B . . 128.2
C11 C12 H12B . . 128.2
N6 C13 C12 . . 109.8(4)
N6 C13 C15 . . 119.0(4)
C12 C13 C15 . . 131.2(4)
O10 C14 O9 . . 123.5(4)
O10 C14 C11 . . 121.1(3)
O9 C14 C11 . . 115.4(3)
O11 C15 O12 . . 124.2(4)
O11 C15 C13 . . 118.9(4)
O12 C15 C13 . . 116.9(4)
N7 C16 C17 . . 121.1(6)
N7 C16 C21 . . 116.9(5)
C17 C16 C21 . . 121.9(6)
C16 C17 C18 . . 118.9(7)
C16 C17 H17A . . 120.6
C18 C17 H17A . . 120.6
C19 C18 C17 . . 119.1(7)
C19 C18 H18A . . 120.5
C17 C18 H18A . . 120.5
C18 C19 C20 . . 119.1(7)
C18 C19 H19A . . 120.4
C20 C19 H19A . . 120.4
N7 C20 C19 . . 122.1(7)
N7 C20 H20A . . 118.9
C19 C20 H20A . . 118.9
N8 C21 C22 . . 121.1(5)
N8 C21 C16 . . 116.7(4)
C22 C21 C16 . . 122.2(5)
C23 C22 C21 . . 119.6(6)
C23 C22 H22A . . 120.2
C21 C22 H22A . . 120.2
C24 C23 C22 . . 119.3(5)
C24 C23 H23A . . 120.3
C22 C23 H23A . . 120.3
C23 C24 C25 . . 118.6(6)
C23 C24 H24A . . 120.7
C25 C24 H24A . . 120.7
N8 C25 C24 . . 123.0(5)
N8 C25 H25A . . 118.5
C24 C25 H25A . . 118.5
N9 C26 C27 . . 120.0(7)
N9 C26 C31 . . 117.4(5)
C27 C26 C31 . . 122.6(7)
C26 C27 C28 . . 119.1(8)
C26 C27 H27A . . 120.5
C28 C27 H27A . . 120.5
C29 C28 C27 . . 120.4(7)
C29 C28 H28A . . 119.8
C27 C28 H28A . . 119.8
C28 C29 C30 . . 118.2(8)
C28 C29 H29A . . 120.9
C30 C29 H29A . . 120.9
N9 C30 C29 . . 122.6(8)
N9 C30 H30A . . 118.7
C29 C30 H30A . . 118.7
N10 C31 C32 . . 120.3(7)
N10 C31 C26 . . 116.7(5)
C32 C31 C26 . . 123.0(6)
C31 C32 C33 . . 119.9(6)
C31 C32 H32A . . 120.1
C33 C32 H32A . . 120.1
C32 C33 C34 . . 119.0(6)
C32 C33 H33A . . 120.5
C34 C33 H33A . . 120.5
C35 C34 C33 . . 118.6(7)
C35 C34 H34A . . 120.7
C33 C34 H34A . . 120.7
N10 C35 C34 . . 122.5(6)
N10 C35 H35A . . 118.8
C34 C35 H35A . . 118.8
H2C O2W H2D . . 109.3
H3E O3W H3F . . 112.6

loop_
_geom_bond_atom_site_label_1
_geom_bond_atom_site_label_2
_geom_bond_site_symmetry_2
_geom_bond_distance
_geom_bond_publ_flag
Cd1 O3 . 2.719(4) yes
Cd1 O4 . 2.216(3) yes
Cd1 O10 2_645 2.362(3) yes
Cd1 O12 4_576 2.206(3) yes
Cd1 N7 . 2.335(4) yes
Cd1 N8 . 2.324(4) yes
Cd2 O5 2_645 2.575(3) yes
Cd2 O6 2_645 2.341(3) yes
Cd2 O7 3_776 2.619(3) yes
Cd2 O8 3_776 2.324(3) yes
Cd2 O9 . 2.423(3) yes
Cd2 N2 . 2.271(3) yes
Cd2 N5 . 2.310(3) yes
Cd3 O1W . 2.275(3) yes
Cd3 O2 . 2.482(3) yes
Cd3 O6 . 2.265(3) yes
Cd3 O9 . 2.227(3) yes
Cd3 N1 . 2.251(3) yes
Cd3 N4 . 2.425(4) yes
Cd4 O1 2_645 2.408(4) yes
Cd4 O2 2_645 2.365(3) yes
Cd4 O11 . 2.332(3) yes
Cd4 N6 . 2.245(3) yes
Cd4 N9 . 2.329(4) yes
Cd4 N10 . 2.353(4) yes
Cd4 C4 2_645 2.727(4) no
N1 N2 . 1.342(4) no
N1 C1 . 1.352(5) no
N2 C3 . 1.359(5) no
N3 N4 . 1.339(5) no
N3 C8 . 1.348(5) no
N3 H3A . 0.8600 no
N4 C6 . 1.343(5) no
N5 N6 . 1.339(5) no
N5 C11 . 1.357(5) no
N6 C13 . 1.361(5) no
N7 C20 . 1.326(7) no
N7 C16 . 1.335(7) no
N8 C21 . 1.336(7) no
N8 C25 . 1.337(7) no
N9 C26 . 1.338(8) no
N9 C30 . 1.339(9) no
N10 C35 . 1.339(8) no
N10 C31 . 1.347(7) no
O1 C4 . 1.253(5) no
O1 Cd4 2_655 2.408(4) no
O2 C4 . 1.273(5) no
O2 Cd4 2_655 2.365(3) no
O3 C5 . 1.229(5) no
O4 C5 . 1.280(5) no
O5 C9 . 1.228(5) no
O5 Cd2 2_655 2.575(3) no
O6 C9 . 1.279(5) no
O6 Cd2 2_655 2.341(3) no
O7 C10 . 1.231(5) no
O7 Cd2 3_776 2.619(3) no
O8 C10 . 1.266(5) no
O8 Cd2 3_776 2.324(3) no
O9 C14 . 1.276(5) no
O10 C14 . 1.249(5) no
O10 Cd1 2_655 2.362(3) no
O11 C15 . 1.255(5) no
O12 C15 . 1.256(5) no
O12 Cd1 4_675 2.206(3) no
O1W H1A . 0.8516 no
O1W H1B . 0.8507 no
C1 C2 . 1.387(5) no
C1 C4 . 1.475(5) no
C2 C3 . 1.392(6) no
C2 H2A . 0.9300 no
C3 C5 . 1.488(5) no
C4 Cd4 2_655 2.727(4) no
C6 C7 . 1.390(6) no
C6 C9 . 1.484(5) no
C7 C8 . 1.369(6) no
C7 H7A . 0.9300 no
C8 C10 . 1.492(5) no
C11 C12 . 1.395(5) no
C11 C14 . 1.476(5) no
C12 C13 . 1.387(6) no
C12 H12B . 0.9300 no
C13 C15 . 1.488(5) no
C16 C17 . 1.385(8) no
C16 C21 . 1.491(8) no
C17 C18 . 1.392(11) no
C17 H17A . 0.9300 no
C18 C19 . 1.357(12) no
C18 H18A . 0.9300 no
C19 C20 . 1.383(9) no
C19 H19A . 0.9300 no
C20 H20A . 0.9300 no
C21 C22 . 1.392(7) no
C22 C23 . 1.369(9) no
C22 H22A . 0.9300 no
C23 C24 . 1.359(9) no
C23 H23A . 0.9300 no
C24 C25 . 1.378(8) no
C24 H24A . 0.9300 no
C25 H25A . 0.9300 no
C26 C27 . 1.392(9) no
C26 C31 . 1.475(10) no
C27 C28 . 1.395(12) no
C27 H27A . 0.9300 no
C28 C29 . 1.339(12) no
C28 H28A . 0.9300 no
C29 C30 . 1.385(9) no
C29 H29A . 0.9300 no
C30 H30A . 0.9300 no
C31 C32 . 1.380(9) no
C32 C33 . 1.383(12) no
C32 H32A . 0.9300 no
C33 C34 . 1.383(11) no
C33 H33A . 0.9300 no
C34 C35 . 1.369(8) no
C34 H34A . 0.9300 no
C35 H35A . 0.9300 no
O2W H2C . 0.8501 no
O2W H2D . 0.8490 no
O3W H3E . 0.8506 no
O3W H3F . 0.8509 no

loop_
_geom_hbond_atom_site_label_D
_geom_hbond_atom_site_label_H
_geom_hbond_atom_site_label_A
_geom_hbond_site_symmetry_A
_geom_hbond_distance_DH
_geom_hbond_distance_HA
_geom_hbond_distance_DA
_geom_hbond_angle_DHA
N3 H3A O7 3_776 0.86 1.94 2.786(5) 169.2
O1W H1A O8 4_585 0.85 1.88 2.721(4) 168.1
O1W H1B O3 2_655 0.85 2.03 2.762(4) 143.2
O1W H1B O10 . 0.85 2.68 3.177(5) 118.4
O2W H2C O4 . 0.85 2.01 2.849(7) 170.9
O2W H2D O1 3_676 0.85 2.10 2.951(8) 177.7
O3W H3E O1 . 0.85 2.16 3.010(12) 177.4
O3W H3F O2W . 0.85 2.23 3.079(14) 177.7
